data_1503162
loop_
_publ_author_name
'Wiedner, Susan D.'
'Vedejs, Edwin'

_publ_section_title
;
 Aziridinomitosanes via lactam cyclization.
;
_journal_issue 18
_journal_name_full 'Organic letters'
_journal_page_first 4030
_journal_page_last 4033
_journal_paper_doi 10.1021/ol101595u
_journal_volume 12
_journal_year 2010
_chemical_absolute_configuration syn
_chemical_formula_moiety '4(C30 H24 N2 O2), C4 H10 O'
_chemical_formula_sum 'C124 H106 N8 O9'
_chemical_formula_weight 1852.17
_chemical_name_systematic
;
 ?
;
_space_group_IT_number 4
_symmetry_cell_setting monoclinic
_symmetry_space_group_name_Hall 'P 2yb'
_symmetry_space_group_name_H-M 'P 1 21 1'
_atom_sites_solution_hydrogens geom
_atom_sites_solution_primary direct
_atom_sites_solution_secondary difmap
_audit_creation_method SHELXL-97
_cell_angle_alpha 90.00
_cell_angle_beta 107.355(1)
_cell_angle_gamma 90.00
_cell_formula_units_Z 2
_cell_length_a 20.3120(9)
_cell_length_b 9.5308(4)
_cell_length_c 26.2849(12)
_cell_measurement_reflns_used 9977
_cell_measurement_temperature 85(2)
_cell_measurement_theta_max 28.26
_cell_measurement_theta_min 2.18
_cell_volume 4856.8(4)
_computing_cell_refinement 'Bruker SAINT'
_computing_data_collection 'Bruker SMART-APEX'
_computing_data_reduction 'Bruker SAINT'
_computing_molecular_graphics 'Bruker SHELXTL'
_computing_publication_material 'Bruker SHELXTL'
_computing_structure_refinement 'SHELXL-97 (Sheldrick, 2008)'
_computing_structure_solution 'SHELXS-97 (Sheldrick, 2008)'
_diffrn_ambient_temperature 85(2)
_diffrn_measured_fraction_theta_full 0.997
_diffrn_measured_fraction_theta_max 0.997
_diffrn_measurement_device_type 'CCD area detector'
_diffrn_measurement_method 'phi and omega scans'
_diffrn_radiation_monochromator graphite
_diffrn_radiation_source 'fine-focus sealed tube'
_diffrn_radiation_type MoK\a
_diffrn_radiation_wavelength 0.71073
_diffrn_reflns_av_R_equivalents 0.0514
_diffrn_reflns_av_sigmaI/netI 0.0248
_diffrn_reflns_limit_h_max 27
_diffrn_reflns_limit_h_min -27
_diffrn_reflns_limit_k_max 12
_diffrn_reflns_limit_k_min -12
_diffrn_reflns_limit_l_max 35
_diffrn_reflns_limit_l_min -35
_diffrn_reflns_number 132594
_diffrn_reflns_theta_full 28.35
_diffrn_reflns_theta_max 28.35
_diffrn_reflns_theta_min 1.05
_exptl_absorpt_coefficient_mu 0.080
_exptl_absorpt_correction_T_max 0.9897
_exptl_absorpt_correction_T_min 0.9733
_exptl_absorpt_correction_type multi-scan
_exptl_absorpt_process_details
;
  Blessing, R. Acta Cryst. (1995) A51 33-38.
  Sheldrick, G.  SADABS (Version 2008/1) Bruker AXS area
  detector absorption and other corrections, University of
  Gottingen, Germany 2008.
;
_exptl_crystal_colour yellow
_exptl_crystal_density_diffrn 1.267
_exptl_crystal_density_method 'not measured'
_exptl_crystal_description needle
_exptl_crystal_F_000 1956
_exptl_crystal_size_max 0.34
_exptl_crystal_size_mid 0.19
_exptl_crystal_size_min 0.13
_refine_diff_density_max 0.527
_refine_diff_density_min -0.320
_refine_diff_density_rms 0.044
_refine_ls_abs_structure_details 'Flack H D (1983), Acta Cryst. A39, 876-881'
_refine_ls_abs_structure_Flack 0(10)
_refine_ls_extinction_method none
_refine_ls_goodness_of_fit_ref 1.030
_refine_ls_hydrogen_treatment mixed
_refine_ls_matrix_type full
_refine_ls_number_parameters 1288
_refine_ls_number_reflns 12817
_refine_ls_number_restraints 1
_refine_ls_restrained_S_all 1.030
_refine_ls_R_factor_all 0.0410
_refine_ls_R_factor_gt 0.0368
_refine_ls_shift/su_max 0.001
_refine_ls_shift/su_mean 0.000
_refine_ls_structure_factor_coef Fsqd
_refine_ls_weighting_details 'calc w=1/[\s^2^(Fo^2^)+(0.0556P)^2^+0.9784P] where P=(Fo^2^+2Fc^2^)/3'
_refine_ls_weighting_scheme calc
_refine_ls_wR_factor_gt 0.0913
_refine_ls_wR_factor_ref 0.0943
_reflns_number_gt 11858
_reflns_number_total 12817
_reflns_threshold_expression >2sigma(I)
_cod_data_source_file ol101595u_si_004.cif
_cod_data_source_block 24
_cod_depositor_comments
;
The following automatic conversions were performed:

'_symmetry_cell_setting' value 'Monoclinic' changed to 'monoclinic'
according to /home/saulius/struct/CIF-dictionaries/cif_core.dic
dictionary named 'cif_core.dic' version 2.4.2 from 2011-04-26.

Automatic conversion script
Id: cif_fix_values 1715 2011-07-08 13:25:40Z adriana 
;
_cod_original_sg_symbol_H-M P2(1)
_cod_database_code 1503162

loop_
_symmetry_equiv_pos_as_xyz
'x, y, z'
'-x, y+1/2, -z'

loop_
_atom_site_label
_atom_site_type_symbol
_atom_site_fract_x
_atom_site_fract_y
_atom_site_fract_z
_atom_site_U_iso_or_equiv
_atom_site_adp_type
_atom_site_occupancy
_atom_site_symmetry_multiplicity
_atom_site_calc_flag
_atom_site_refinement_flags
O1 O 0.21134(7) 0.62998(17) 0.93574(6) 0.0237(3) Uani 1 1 d .
O2 O 0.17808(7) 0.92346(17) 0.91059(6) 0.0226(3) Uani 1 1 d .
H2 H 0.1991(15) 0.975(4) 0.9350(12) 0.039(8) Uiso 1 1 d .
O3 O 0.24522(7) 0.13368(17) -0.02479(6) 0.0246(3) Uani 1 1 d .
O4 O 0.28300(8) 0.42540(17) 0.00303(6) 0.0244(3) Uani 1 1 d .
H4 H 0.2654(15) 0.468(4) -0.0267(12) 0.043(8) Uiso 1 1 d .
O5 O 0.25541(7) 0.40747(18) 0.55550(6) 0.0257(3) Uani 1 1 d .
O6 O 0.25735(8) 0.10864(18) 0.57452(6) 0.0253(3) Uani 1 1 d .
H6 H 0.2544(16) 0.042(4) 0.5516(13) 0.048(9) Uiso 1 1 d .
O7 O 0.25865(7) 0.88104(18) 0.51280(6) 0.0271(3) Uani 1 1 d .
O8 O 0.26555(7) 0.59157(16) 0.47944(6) 0.0230(3) Uani 1 1 d .
H8 H 0.2685(14) 0.551(3) 0.5094(11) 0.035(7) Uiso 1 1 d .
O9 O 0.61124(8) 0.49710(19) 0.28270(7) 0.0343(4) Uani 1 1 d .
N1 N 0.10875(8) 0.89326(17) 0.96986(6) 0.0171(3) Uani 1 1 d .
N2 N 0.01567(8) 0.73903(17) 0.89586(6) 0.0150(3) Uani 1 1 d .
N3 N 0.38362(8) 0.36232(18) -0.02257(6) 0.0184(3) Uani 1 1 d .
N4 N 0.43156(8) 0.20883(17) 0.06844(6) 0.0159(3) Uani 1 1 d .
N5 N 0.13748(8) 0.12380(18) 0.52334(6) 0.0169(3) Uani 1 1 d .
N6 N 0.10638(8) 0.25978(17) 0.60460(6) 0.0152(3) Uani 1 1 d .
N7 N 0.38769(8) 0.63695(18) 0.50755(6) 0.0180(3) Uani 1 1 d .
N8 N 0.37429(8) 0.79654(17) 0.41992(6) 0.0161(3) Uani 1 1 d .
C1 C 0.17383(9) 0.6979(2) 0.95496(7) 0.0172(3) Uani 1 1 d .
C2 C 0.13585(9) 0.8325(2) 0.92865(7) 0.0172(4) Uani 1 1 d .
C3 C 0.04193(10) 0.9628(2) 0.94498(7) 0.0184(4) Uani 1 1 d .
H3A H 0.0482 1.0648 0.9410 0.022 Uiso 1 1 calc R
H3B H 0.0100 0.9483 0.9665 0.022 Uiso 1 1 calc R
C4 C 0.01496(10) 0.8927(2) 0.89106(7) 0.0177(4) Uani 1 1 d .
H4A H -0.0196 0.9409 0.8609 0.021 Uiso 1 1 calc R
C5 C 0.07189(9) 0.8081(2) 0.88151(7) 0.0170(3) Uani 1 1 d .
H5A H 0.0760 0.7984 0.8447 0.020 Uiso 1 1 calc R
C6 C -0.03451(9) 0.65180(19) 0.85497(7) 0.0150(3) Uani 1 1 d .
C7 C -0.09727(9) 0.6264(2) 0.87520(7) 0.0155(3) Uani 1 1 d .
C8 C -0.10008(10) 0.6778(2) 0.92423(7) 0.0180(4) Uani 1 1 d .
H8A H -0.0636 0.7343 0.9453 0.022 Uiso 1 1 calc R
C9 C -0.15618(10) 0.6465(2) 0.94236(7) 0.0196(4) Uani 1 1 d .
H9A H -0.1581 0.6836 0.9754 0.024 Uiso 1 1 calc R
C10 C -0.20911(10) 0.5620(2) 0.91267(8) 0.0210(4) Uani 1 1 d .
H10A H -0.2466 0.5388 0.9257 0.025 Uiso 1 1 calc R
C11 C -0.20705(10) 0.5113(2) 0.86352(8) 0.0209(4) Uani 1 1 d .
H11A H -0.2434 0.4539 0.8428 0.025 Uiso 1 1 calc R
C12 C -0.15198(10) 0.5444(2) 0.84487(8) 0.0190(4) Uani 1 1 d .
H12A H -0.1514 0.5109 0.8110 0.023 Uiso 1 1 calc R
C13 C 0.00017(9) 0.5078(2) 0.85476(7) 0.0162(3) Uani 1 1 d .
C14 C 0.05159(10) 0.4624(2) 0.89993(8) 0.0190(4) Uani 1 1 d .
H14A H 0.0653 0.5213 0.9304 0.023 Uiso 1 1 calc R
C15 C 0.08319(11) 0.3318(2) 0.90105(8) 0.0228(4) Uani 1 1 d .
H15A H 0.1190 0.3037 0.9318 0.027 Uiso 1 1 calc R
C16 C 0.06228(11) 0.2429(2) 0.85736(8) 0.0236(4) Uani 1 1 d .
H16A H 0.0838 0.1542 0.8578 0.028 Uiso 1 1 calc R
C17 C 0.00948(11) 0.2854(2) 0.81287(8) 0.0229(4) Uani 1 1 d .
H17A H -0.0059 0.2241 0.7832 0.028 Uiso 1 1 calc R
C18 C -0.02106(10) 0.4164(2) 0.81142(7) 0.0191(4) Uani 1 1 d .
H18A H -0.0568 0.4441 0.7806 0.023 Uiso 1 1 calc R
C19 C -0.05631(9) 0.7229(2) 0.80016(7) 0.0170(3) Uani 1 1 d .
C20 C -0.11188(10) 0.8166(2) 0.78675(7) 0.0190(4) Uani 1 1 d .
H20A H -0.1391 0.8281 0.8103 0.023 Uiso 1 1 calc R
C21 C -0.12800(11) 0.8932(2) 0.73968(8) 0.0247(4) Uani 1 1 d .
H21A H -0.1652 0.9580 0.7318 0.030 Uiso 1 1 calc R
C22 C -0.09002(12) 0.8755(3) 0.70410(8) 0.0285(5) Uani 1 1 d .
H22A H -0.1016 0.9265 0.6716 0.034 Uiso 1 1 calc R
C23 C -0.03503(11) 0.7826(3) 0.71657(8) 0.0264(4) Uani 1 1 d .
H23A H -0.0090 0.7694 0.6923 0.032 Uiso 1 1 calc R
C24 C -0.01766(10) 0.7084(2) 0.76447(7) 0.0207(4) Uani 1 1 d .
H24A H 0.0210 0.6472 0.7730 0.025 Uiso 1 1 calc R
C25 C 0.11396(9) 0.7916(2) 1.00904(7) 0.0165(3) Uani 1 1 d .
C26 C 0.15514(9) 0.6771(2) 1.00418(7) 0.0173(4) Uani 1 1 d .
C27 C 0.16791(10) 0.5664(2) 1.04059(8) 0.0206(4) Uani 1 1 d .
H27A H 0.1959 0.4893 1.0372 0.025 Uiso 1 1 calc R
C28 C 0.13860(10) 0.5722(2) 1.08195(8) 0.0216(4) Uani 1 1 d .
H28A H 0.1464 0.4981 1.1072 0.026 Uiso 1 1 calc R
C29 C 0.09758(10) 0.6869(2) 1.08667(8) 0.0211(4) Uani 1 1 d .
H29A H 0.0782 0.6890 1.1154 0.025 Uiso 1 1 calc R
C30 C 0.08455(10) 0.7970(2) 1.05079(7) 0.0194(4) Uani 1 1 d .
H30A H 0.0565 0.8739 1.0544 0.023 Uiso 1 1 calc R
C31 C 0.29732(9) 0.1895(2) -0.02973(7) 0.0178(4) Uani 1 1 d .
C32 C 0.33045(10) 0.3205(2) 0.00200(7) 0.0181(4) Uani 1 1 d .
C33 C 0.44412(10) 0.4213(2) 0.01837(8) 0.0219(4) Uani 1 1 d .
H33A H 0.4423 0.5251 0.0185 0.026 Uiso 1 1 calc R
H33B H 0.4877 0.3914 0.0120 0.026 Uiso 1 1 calc R
C34 C 0.43860(10) 0.3619(2) 0.07055(8) 0.0196(4) Uani 1 1 d .
H34A H 0.4607 0.4109 0.1051 0.024 Uiso 1 1 calc R
C35 C 0.36957(10) 0.2946(2) 0.06007(7) 0.0176(4) Uani 1 1 d .
H35A H 0.3449 0.2975 0.0878 0.021 Uiso 1 1 calc R
C36 C 0.45605(9) 0.1256(2) 0.11884(7) 0.0158(3) Uani 1 1 d .
C37 C 0.43705(10) 0.1948(2) 0.16555(7) 0.0176(4) Uani 1 1 d .
C38 C 0.48000(10) 0.2939(2) 0.19871(7) 0.0199(4) Uani 1 1 d .
H38A H 0.5235 0.3153 0.1940 0.024 Uiso 1 1 calc R
C39 C 0.45969(11) 0.3616(2) 0.23852(8) 0.0254(4) Uani 1 1 d .
H39A H 0.4898 0.4273 0.2612 0.030 Uiso 1 1 calc R
C40 C 0.39584(11) 0.3338(2) 0.24522(8) 0.0267(4) Uani 1 1 d .
H40A H 0.3822 0.3799 0.2725 0.032 Uiso 1 1 calc R
C41 C 0.35194(11) 0.2382(2) 0.21187(8) 0.0244(4) Uani 1 1 d .
H41A H 0.3077 0.2201 0.2158 0.029 Uiso 1 1 calc R
C42 C 0.37258(10) 0.1690(2) 0.17277(8) 0.0210(4) Uani 1 1 d .
H42A H 0.3424 0.1029 0.1505 0.025 Uiso 1 1 calc R
C43 C 0.53475(9) 0.1091(2) 0.13118(7) 0.0183(4) Uani 1 1 d .
C44 C 0.56925(10) 0.1459(2) 0.09459(8) 0.0217(4) Uani 1 1 d .
H44A H 0.5441 0.1843 0.0611 0.026 Uiso 1 1 calc R
C45 C 0.64059(11) 0.1267(2) 0.10665(9) 0.0264(4) Uani 1 1 d .
H45A H 0.6635 0.1537 0.0815 0.032 Uiso 1 1 calc R
C46 C 0.67782(11) 0.0691(3) 0.15467(9) 0.0314(5) Uani 1 1 d .
H46A H 0.7262 0.0560 0.1627 0.038 Uiso 1 1 calc R
C47 C 0.64408(12) 0.0305(3) 0.19119(9) 0.0338(5) Uani 1 1 d .
H47A H 0.6694 -0.0103 0.2242 0.041 Uiso 1 1 calc R
C48 C 0.57347(11) 0.0510(2) 0.17979(8) 0.0254(4) Uani 1 1 d .
H48A H 0.5511 0.0253 0.2054 0.030 Uiso 1 1 calc R
C49 C 0.42276(9) -0.0210(2) 0.10590(8) 0.0181(4) Uani 1 1 d .
C50 C 0.39275(10) -0.0640(2) 0.05376(8) 0.0209(4) Uani 1 1 d .
H50A H 0.3928 -0.0023 0.0254 0.025 Uiso 1 1 calc R
C51 C 0.36245(11) -0.1963(2) 0.04212(9) 0.0272(4) Uani 1 1 d .
H51A H 0.3413 -0.2230 0.0061 0.033 Uiso 1 1 calc R
C52 C 0.36304(12) -0.2887(2) 0.08284(10) 0.0314(5) Uani 1 1 d .
H52A H 0.3420 -0.3784 0.0750 0.038 Uiso 1 1 calc R
C53 C 0.39458(13) -0.2489(2) 0.13504(10) 0.0319(5) Uani 1 1 d .
H53A H 0.3963 -0.3127 0.1632 0.038 Uiso 1 1 calc R
C54 C 0.42371(11) -0.1164(2) 0.14664(8) 0.0250(4) Uani 1 1 d .
H54A H 0.4446 -0.0902 0.1827 0.030 Uiso 1 1 calc R
C55 C 0.39047(9) 0.2556(2) -0.05684(7) 0.0180(4) Uani 1 1 d .
C56 C 0.33887(9) 0.1528(2) -0.06412(7) 0.0174(4) Uani 1 1 d .
C57 C 0.33473(10) 0.0386(2) -0.09844(8) 0.0206(4) Uani 1 1 d .
H57A H 0.2996 -0.0301 -0.1029 0.025 Uiso 1 1 calc R
C58 C 0.38319(11) 0.0286(2) -0.12564(8) 0.0234(4) Uani 1 1 d .
H58A H 0.3817 -0.0477 -0.1492 0.028 Uiso 1 1 calc R
C59 C 0.43449(10) 0.1314(2) -0.11834(8) 0.0242(4) Uani 1 1 d .
H59A H 0.4671 0.1234 -0.1376 0.029 Uiso 1 1 calc R
C60 C 0.43963(10) 0.2447(2) -0.08406(8) 0.0216(4) Uani 1 1 d .
H60A H 0.4753 0.3123 -0.0793 0.026 Uiso 1 1 calc R
C61 C 0.20527(9) 0.3313(2) 0.53771(7) 0.0190(4) Uani 1 1 d .
C62 C 0.19677(9) 0.1890(2) 0.56283(7) 0.0176(4) Uani 1 1 d .
C63 C 0.09561(10) 0.0429(2) 0.55027(7) 0.0195(4) Uani 1 1 d .
H63A H 0.1077 -0.0580 0.5519 0.023 Uiso 1 1 calc R
H63B H 0.0458 0.0534 0.5315 0.023 Uiso 1 1 calc R
C64 C 0.11358(10) 0.1058(2) 0.60557(7) 0.0179(4) Uani 1 1 d .
H64A H 0.1071 0.0501 0.6360 0.021 Uiso 1 1 calc R
C65 C 0.17507(9) 0.1978(2) 0.61348(7) 0.0163(3) Uani 1 1 d .
H65A H 0.2105 0.2045 0.6492 0.020 Uiso 1 1 calc R
C66 C 0.09009(9) 0.3313(2) 0.64996(7) 0.0158(3) Uani 1 1 d .
C67 C 0.01105(9) 0.3517(2) 0.63297(7) 0.0168(3) Uani 1 1 d .
C68 C -0.03031(10) 0.3233(2) 0.58140(7) 0.0178(4) Uani 1 1 d .
H68A H -0.0104 0.2836 0.5563 0.021 Uiso 1 1 calc R
C69 C -0.10079(10) 0.3527(2) 0.56621(8) 0.0196(4) Uani 1 1 d .
H69A H -0.1286 0.3308 0.5311 0.023 Uiso 1 1 calc R
C70 C -0.13057(10) 0.4134(2) 0.60184(8) 0.0214(4) Uani 1 1 d .
H70A H -0.1784 0.4349 0.5912 0.026 Uiso 1 1 calc R
C71 C -0.08956(10) 0.4425(2) 0.65357(8) 0.0250(4) Uani 1 1 d .
H71A H -0.1095 0.4846 0.6783 0.030 Uiso 1 1 calc R
C72 C -0.01981(10) 0.4102(2) 0.66913(8) 0.0227(4) Uani 1 1 d .
H72A H 0.0074 0.4280 0.7048 0.027 Uiso 1 1 calc R
C73 C 0.12074(10) 0.4805(2) 0.65434(8) 0.0201(4) Uani 1 1 d .
C74 C 0.13295(10) 0.5429(2) 0.61017(9) 0.0254(4) Uani 1 1 d .
H74A H 0.1245 0.4916 0.5779 0.030 Uiso 1 1 calc R
C75 C 0.15746(11) 0.6801(2) 0.61289(12) 0.0358(6) Uani 1 1 d .
H75A H 0.1667 0.7208 0.5827 0.043 Uiso 1 1 calc R
C76 C 0.16845(12) 0.7571(3) 0.65901(13) 0.0446(7) Uani 1 1 d .
H76A H 0.1847 0.8509 0.6606 0.054 Uiso 1 1 calc R
C77 C 0.15571(12) 0.6969(3) 0.70324(12) 0.0409(6) Uani 1 1 d .
H77A H 0.1631 0.7499 0.7351 0.049 Uiso 1 1 calc R
C78 C 0.13226(11) 0.5593(3) 0.70116(10) 0.0292(5) Uani 1 1 d .
H78A H 0.1240 0.5186 0.7317 0.035 Uiso 1 1 calc R
C79 C 0.11647(10) 0.2472(2) 0.70190(7) 0.0179(4) Uani 1 1 d .
C80 C 0.07626(10) 0.1407(2) 0.71420(7) 0.0195(4) Uani 1 1 d .
H80A H 0.0299 0.1288 0.6926 0.023 Uiso 1 1 calc R
C81 C 0.10309(11) 0.0519(2) 0.75746(8) 0.0244(4) Uani 1 1 d .
H81A H 0.0751 -0.0206 0.7648 0.029 Uiso 1 1 calc R
C82 C 0.17050(11) 0.0684(3) 0.78994(8) 0.0288(5) Uani 1 1 d .
H82A H 0.1887 0.0081 0.8196 0.035 Uiso 1 1 calc R
C83 C 0.21086(11) 0.1739(3) 0.77862(8) 0.0279(5) Uani 1 1 d .
H83A H 0.2569 0.1862 0.8008 0.033 Uiso 1 1 calc R
C84 C 0.18453(10) 0.2624(2) 0.73499(7) 0.0219(4) Uani 1 1 d .
H84A H 0.2130 0.3338 0.7276 0.026 Uiso 1 1 calc R
C85 C 0.10550(9) 0.2261(2) 0.48640(7) 0.0168(3) Uani 1 1 d .
C86 C 0.14431(9) 0.3493(2) 0.49150(7) 0.0175(4) Uani 1 1 d .
C87 C 0.12077(10) 0.4641(2) 0.45791(8) 0.0203(4) Uani 1 1 d .
H87A H 0.1477 0.5470 0.4612 0.024 Uiso 1 1 calc R
C88 C 0.05700(10) 0.4536(2) 0.41958(8) 0.0200(4) Uani 1 1 d .
H88A H 0.0392 0.5309 0.3968 0.024 Uiso 1 1 calc R
C89 C 0.01863(10) 0.3290(2) 0.41440(7) 0.0204(4) Uani 1 1 d .
H89A H -0.0246 0.3233 0.3876 0.024 Uiso 1 1 calc R
C90 C 0.04176(10) 0.2142(2) 0.44706(7) 0.0193(4) Uani 1 1 d .
H90A H 0.0154 0.1303 0.4429 0.023 Uiso 1 1 calc R
C91 C 0.31282(10) 0.8199(2) 0.51656(7) 0.0183(4) Uani 1 1 d .
C92 C 0.31740(9) 0.6903(2) 0.48261(7) 0.0178(4) Uani 1 1 d .
C93 C 0.41508(10) 0.5733(2) 0.46679(7) 0.0197(4) Uani 1 1 d .
H93A H 0.4079 0.4704 0.4651 0.024 Uiso 1 1 calc R
H93B H 0.4650 0.5930 0.4745 0.024 Uiso 1 1 calc R
C94 C 0.37387(10) 0.6427(2) 0.41508(8) 0.0180(4) Uani 1 1 d .
H94A H 0.3691 0.5968 0.3799 0.022 Uiso 1 1 calc R
C95 C 0.31470(10) 0.7187(2) 0.42497(7) 0.0168(3) Uani 1 1 d .
H95A H 0.2694 0.7246 0.3965 0.020 Uiso 1 1 calc R
C96 C 0.36662(9) 0.8863(2) 0.37175(7) 0.0162(3) Uani 1 1 d .
C97 C 0.43990(9) 0.9121(2) 0.36811(7) 0.0171(3) Uani 1 1 d .
C98 C 0.49839(10) 0.8587(2) 0.40532(8) 0.0193(4) Uani 1 1 d .
H98A H 0.4935 0.8017 0.4336 0.023 Uiso 1 1 calc R
C99 C 0.56429(10) 0.8878(2) 0.40160(8) 0.0228(4) Uani 1 1 d .
H99A H 0.6037 0.8493 0.4270 0.027 Uiso 1 1 calc R
C100 C 0.57226(10) 0.9727(2) 0.36101(8) 0.0231(4) Uani 1 1 d .
H10F H 0.6170 0.9938 0.3588 0.028 Uiso 1 1 calc R
C101 C 0.51418(11) 1.0265(2) 0.32369(8) 0.0236(4) Uani 1 1 d .
H10D H 0.5193 1.0848 0.2958 0.028 Uiso 1 1 calc R
C102 C 0.44878(10) 0.9959(2) 0.32684(8) 0.0208(4) Uani 1 1 d .
H10B H 0.4095 1.0322 0.3007 0.025 Uiso 1 1 calc R
C103 C 0.32038(10) 0.8183(2) 0.32021(7) 0.0182(4) Uani 1 1 d .
C104 C 0.24831(10) 0.8289(2) 0.30678(8) 0.0210(4) Uani 1 1 d .
H10C H 0.2281 0.8829 0.3286 0.025 Uiso 1 1 calc R
C105 C 0.20597(11) 0.7617(2) 0.26194(8) 0.0254(4) Uani 1 1 d .
H10G H 0.1573 0.7695 0.2536 0.030 Uiso 1 1 calc R
C106 C 0.23451(12) 0.6835(3) 0.22951(8) 0.0290(5) Uani 1 1 d .
H10H H 0.2056 0.6395 0.1984 0.035 Uiso 1 1 calc R
C107 C 0.30580(12) 0.6698(2) 0.24272(8) 0.0271(4) Uani 1 1 d .
H10I H 0.3256 0.6145 0.2210 0.033 Uiso 1 1 calc R
C108 C 0.34819(10) 0.7368(2) 0.28771(8) 0.0217(4) Uani 1 1 d .
H10E H 0.3968 0.7268 0.2964 0.026 Uiso 1 1 calc R
C109 C 0.33742(9) 1.0277(2) 0.38360(8) 0.0180(4) Uani 1 1 d .
C110 C 0.30506(10) 1.1212(2) 0.34263(8) 0.0238(4) Uani 1 1 d .
H11E H 0.2997 1.0962 0.3066 0.029 Uiso 1 1 calc R
C111 C 0.28067(11) 1.2501(2) 0.35406(10) 0.0309(5) Uani 1 1 d .
H11H H 0.2594 1.3127 0.3258 0.037 Uiso 1 1 calc R
C112 C 0.28699(11) 1.2881(2) 0.40611(10) 0.0310(5) Uani 1 1 d .
H11I H 0.2691 1.3751 0.4136 0.037 Uiso 1 1 calc R
C113 C 0.31967(11) 1.1980(2) 0.44691(9) 0.0275(4) Uani 1 1 d .
H11F H 0.3248 1.2237 0.4828 0.033 Uiso 1 1 calc R
C114 C 0.34523(10) 1.0693(2) 0.43587(8) 0.0213(4) Uani 1 1 d .
H11G H 0.3683 1.0091 0.4644 0.026 Uiso 1 1 calc R
C115 C 0.42458(9) 0.7388(2) 0.54223(7) 0.0170(3) Uani 1 1 d .
C116 C 0.38214(9) 0.8467(2) 0.55115(7) 0.0178(4) Uani 1 1 d .
C117 C 0.40876(10) 0.9554(2) 0.58720(8) 0.0207(4) Uani 1 1 d .
H11B H 0.3796 1.0271 0.5934 0.025 Uiso 1 1 calc R
C118 C 0.47856(10) 0.9557(2) 0.61347(8) 0.0225(4) Uani 1 1 d .
H11D H 0.4981 1.0288 0.6379 0.027 Uiso 1 1 calc R
C119 C 0.52075(10) 0.8483(2) 0.60424(8) 0.0214(4) Uani 1 1 d .
H11C H 0.5686 0.8500 0.6230 0.026 Uiso 1 1 calc R
C120 C 0.49526(10) 0.7397(2) 0.56870(7) 0.0205(4) Uani 1 1 d .
H12B H 0.5248 0.6686 0.5626 0.025 Uiso 1 1 calc R
C121 C 0.67188(12) 0.4151(3) 0.30234(10) 0.0325(5) Uani 1 1 d .
H12F H 0.7009 0.4537 0.3367 0.039 Uiso 1 1 calc R
H12G H 0.6990 0.4164 0.2766 0.039 Uiso 1 1 calc R
C122 C 0.65061(12) 0.2674(3) 0.30998(10) 0.0335(5) Uani 1 1 d .
H12C H 0.6223 0.2677 0.3344 0.050 Uiso 1 1 calc R
H12D H 0.6918 0.2099 0.3250 0.050 Uiso 1 1 calc R
H12E H 0.6238 0.2285 0.2755 0.050 Uiso 1 1 calc R
C123 C 0.62561(14) 0.6407(3) 0.28016(11) 0.0376(6) Uani 1 1 d .
H12H H 0.6527 0.6563 0.2550 0.045 Uiso 1 1 calc R
H12I H 0.6529 0.6751 0.3157 0.045 Uiso 1 1 calc R
C124 C 0.55808(15) 0.7184(3) 0.26154(10) 0.0418(6) Uani 1 1 d .
H12J H 0.5304 0.6804 0.2272 0.063 Uiso 1 1 calc R
H12K H 0.5670 0.8183 0.2575 0.063 Uiso 1 1 calc R
H12L H 0.5329 0.7072 0.2878 0.063 Uiso 1 1 calc R

loop_
_atom_site_aniso_label
_atom_site_aniso_U_11
_atom_site_aniso_U_22
_atom_site_aniso_U_33
_atom_site_aniso_U_23
_atom_site_aniso_U_13
_atom_site_aniso_U_12
O1 0.0209(7) 0.0306(8) 0.0214(7) 0.0033(6) 0.0093(5) 0.0058(6)
O2 0.0234(7) 0.0262(8) 0.0185(7) -0.0004(6) 0.0067(6) -0.0100(6)
O3 0.0198(7) 0.0318(8) 0.0236(7) -0.0045(6) 0.0086(6) -0.0056(6)
O4 0.0259(7) 0.0249(8) 0.0216(7) 0.0032(6) 0.0061(6) 0.0107(6)
O5 0.0166(6) 0.0349(9) 0.0236(7) 0.0060(6) 0.0030(5) -0.0059(6)
O6 0.0213(7) 0.0321(8) 0.0211(7) -0.0016(6) 0.0043(6) 0.0117(6)
O7 0.0164(7) 0.0334(9) 0.0303(8) -0.0059(7) 0.0050(6) 0.0036(6)
O8 0.0211(7) 0.0253(8) 0.0224(7) 0.0031(6) 0.0063(6) -0.0069(6)
O9 0.0282(8) 0.0292(9) 0.0428(10) -0.0002(7) 0.0064(7) -0.0007(7)
N1 0.0187(7) 0.0172(8) 0.0150(7) -0.0011(6) 0.0045(6) -0.0009(6)
N2 0.0146(7) 0.0144(7) 0.0158(7) -0.0013(6) 0.0041(6) -0.0006(6)
N3 0.0179(7) 0.0181(8) 0.0190(7) 0.0018(6) 0.0050(6) -0.0021(6)
N4 0.0157(7) 0.0150(7) 0.0160(7) 0.0014(6) 0.0031(6) -0.0008(6)
N5 0.0186(7) 0.0167(7) 0.0153(7) 0.0004(6) 0.0049(6) 0.0018(6)
N6 0.0155(7) 0.0136(7) 0.0165(7) -0.0011(6) 0.0047(6) 0.0005(6)
N7 0.0176(7) 0.0170(8) 0.0193(7) 0.0013(6) 0.0057(6) 0.0022(6)
N8 0.0158(7) 0.0150(7) 0.0181(7) 0.0014(6) 0.0058(6) 0.0006(6)
C1 0.0134(8) 0.0215(9) 0.0155(8) 0.0007(7) 0.0026(6) -0.0018(7)
C2 0.0163(8) 0.0187(9) 0.0167(8) -0.0009(7) 0.0051(7) -0.0012(7)
C3 0.0205(9) 0.0146(8) 0.0191(9) -0.0018(7) 0.0043(7) 0.0015(7)
C4 0.0197(9) 0.0149(9) 0.0170(8) 0.0002(7) 0.0030(7) -0.0007(7)
C5 0.0172(8) 0.0178(9) 0.0152(8) 0.0013(7) 0.0037(7) -0.0020(7)
C6 0.0167(8) 0.0148(8) 0.0135(8) -0.0008(6) 0.0045(6) 0.0002(7)
C7 0.0144(8) 0.0149(8) 0.0172(8) 0.0017(7) 0.0049(6) 0.0019(7)
C8 0.0200(9) 0.0152(8) 0.0186(8) 0.0002(7) 0.0055(7) 0.0011(7)
C9 0.0207(9) 0.0235(10) 0.0160(8) 0.0005(7) 0.0075(7) 0.0024(8)
C10 0.0168(8) 0.0237(10) 0.0239(9) 0.0034(8) 0.0079(7) 0.0024(8)
C11 0.0159(9) 0.0209(9) 0.0250(10) -0.0017(8) 0.0049(7) -0.0003(7)
C12 0.0193(9) 0.0190(9) 0.0185(9) -0.0022(7) 0.0056(7) 0.0009(7)
C13 0.0165(8) 0.0157(8) 0.0181(8) 0.0001(7) 0.0078(7) -0.0011(7)
C14 0.0211(9) 0.0169(9) 0.0199(9) 0.0015(7) 0.0076(7) -0.0004(7)
C15 0.0243(10) 0.0212(10) 0.0229(9) 0.0049(8) 0.0071(8) 0.0037(8)
C16 0.0302(10) 0.0175(9) 0.0268(10) 0.0020(8) 0.0144(8) 0.0036(8)
C17 0.0280(10) 0.0206(10) 0.0236(9) -0.0062(8) 0.0128(8) -0.0018(8)
C18 0.0201(9) 0.0203(9) 0.0185(9) -0.0015(7) 0.0081(7) -0.0010(7)
C19 0.0184(8) 0.0163(8) 0.0148(8) 0.0003(7) 0.0026(7) -0.0030(7)
C20 0.0200(9) 0.0188(9) 0.0164(8) -0.0013(7) 0.0028(7) -0.0010(7)
C21 0.0233(10) 0.0226(10) 0.0223(9) 0.0026(8) -0.0021(8) -0.0006(8)
C22 0.0320(11) 0.0317(12) 0.0182(9) 0.0073(8) 0.0020(8) -0.0052(9)
C23 0.0280(10) 0.0328(11) 0.0191(9) 0.0019(8) 0.0083(8) -0.0058(9)
C24 0.0207(9) 0.0232(10) 0.0177(8) -0.0005(7) 0.0050(7) -0.0025(8)
C25 0.0150(8) 0.0177(9) 0.0148(8) -0.0024(7) 0.0014(6) -0.0042(7)
C26 0.0152(8) 0.0217(9) 0.0143(8) -0.0001(7) 0.0035(6) -0.0007(7)
C27 0.0187(9) 0.0229(10) 0.0191(9) 0.0021(8) 0.0042(7) 0.0024(8)
C28 0.0243(9) 0.0235(10) 0.0159(9) 0.0032(7) 0.0042(7) -0.0015(8)
C29 0.0208(9) 0.0253(10) 0.0181(9) -0.0034(8) 0.0073(7) -0.0061(8)
C30 0.0196(9) 0.0196(9) 0.0189(8) -0.0049(7) 0.0057(7) -0.0029(7)
C31 0.0165(8) 0.0206(9) 0.0156(8) 0.0002(7) 0.0034(7) 0.0017(7)
C32 0.0175(8) 0.0178(9) 0.0190(8) 0.0016(7) 0.0053(7) 0.0029(7)
C33 0.0231(9) 0.0186(9) 0.0216(9) 0.0024(7) 0.0033(8) -0.0051(8)
C34 0.0213(9) 0.0154(9) 0.0199(9) 0.0004(7) 0.0027(7) -0.0015(7)
C35 0.0186(9) 0.0167(9) 0.0168(8) -0.0005(7) 0.0043(7) 0.0023(7)
C36 0.0153(8) 0.0159(8) 0.0153(8) 0.0002(7) 0.0033(6) 0.0003(7)
C37 0.0193(9) 0.0169(9) 0.0155(8) 0.0011(7) 0.0037(7) 0.0030(7)
C38 0.0200(9) 0.0197(9) 0.0182(8) 0.0005(7) 0.0029(7) 0.0010(7)
C39 0.0281(10) 0.0241(10) 0.0201(9) -0.0049(8) 0.0012(8) 0.0027(9)
C40 0.0318(11) 0.0299(11) 0.0184(9) -0.0019(8) 0.0075(8) 0.0084(9)
C41 0.0221(9) 0.0320(11) 0.0201(9) 0.0030(8) 0.0078(8) 0.0048(9)
C42 0.0195(9) 0.0234(10) 0.0191(9) 0.0003(8) 0.0042(7) -0.0007(8)
C43 0.0157(8) 0.0172(9) 0.0204(9) -0.0028(7) 0.0031(7) 0.0004(7)
C44 0.0193(9) 0.0211(10) 0.0246(10) -0.0018(8) 0.0060(8) -0.0008(8)
C45 0.0221(10) 0.0260(10) 0.0343(11) -0.0055(9) 0.0131(8) -0.0029(8)
C46 0.0175(9) 0.0371(13) 0.0375(12) -0.0070(10) 0.0049(9) 0.0067(9)
C47 0.0252(11) 0.0419(14) 0.0295(11) 0.0010(10) 0.0005(9) 0.0108(10)
C48 0.0234(10) 0.0281(11) 0.0246(10) 0.0036(9) 0.0072(8) 0.0065(9)
C49 0.0157(8) 0.0161(9) 0.0231(9) -0.0019(7) 0.0067(7) -0.0007(7)
C50 0.0193(9) 0.0190(9) 0.0234(9) -0.0029(7) 0.0047(7) 0.0007(7)
C51 0.0230(10) 0.0228(10) 0.0334(11) -0.0093(9) 0.0047(8) -0.0008(8)
C52 0.0292(11) 0.0190(10) 0.0483(13) -0.0056(10) 0.0150(10) -0.0051(9)
C53 0.0419(13) 0.0195(10) 0.0400(12) 0.0036(9) 0.0211(10) -0.0030(9)
C54 0.0323(11) 0.0198(10) 0.0251(10) 0.0007(8) 0.0119(9) -0.0018(8)
C55 0.0182(8) 0.0192(9) 0.0156(8) 0.0044(7) 0.0034(7) 0.0024(7)
C56 0.0155(8) 0.0204(9) 0.0154(8) 0.0028(7) 0.0030(7) 0.0015(7)
C57 0.0178(9) 0.0229(10) 0.0192(9) 0.0018(7) 0.0029(7) 0.0011(8)
C58 0.0273(10) 0.0236(10) 0.0197(9) 0.0002(8) 0.0075(8) 0.0061(8)
C59 0.0217(9) 0.0303(11) 0.0237(9) 0.0073(8) 0.0115(8) 0.0073(8)
C60 0.0185(9) 0.0241(10) 0.0231(9) 0.0058(8) 0.0075(7) -0.0008(8)
C61 0.0156(8) 0.0242(10) 0.0188(9) 0.0032(7) 0.0075(7) 0.0020(7)
C62 0.0163(8) 0.0206(9) 0.0156(8) 0.0006(7) 0.0045(7) 0.0039(7)
C63 0.0258(10) 0.0148(9) 0.0190(9) -0.0005(7) 0.0085(7) -0.0007(7)
C64 0.0228(9) 0.0138(8) 0.0179(9) -0.0007(7) 0.0076(7) 0.0019(7)
C65 0.0165(8) 0.0169(9) 0.0158(8) 0.0019(7) 0.0053(6) 0.0041(7)
C66 0.0149(8) 0.0141(8) 0.0178(8) -0.0020(7) 0.0041(7) 0.0009(7)
C67 0.0158(8) 0.0151(8) 0.0192(8) 0.0000(7) 0.0050(7) 0.0003(7)
C68 0.0198(9) 0.0163(9) 0.0175(8) 0.0005(7) 0.0060(7) 0.0009(7)
C69 0.0197(9) 0.0192(9) 0.0183(9) 0.0016(7) 0.0032(7) -0.0025(7)
C70 0.0154(8) 0.0239(10) 0.0239(9) 0.0005(8) 0.0045(7) -0.0006(8)
C71 0.0206(9) 0.0317(11) 0.0247(10) -0.0056(8) 0.0097(8) 0.0020(8)
C72 0.0193(9) 0.0298(11) 0.0183(9) -0.0058(8) 0.0047(7) -0.0010(8)
C73 0.0136(8) 0.0142(9) 0.0301(10) -0.0036(7) 0.0029(7) -0.0001(7)
C74 0.0190(9) 0.0176(9) 0.0386(12) 0.0037(8) 0.0072(9) 0.0019(8)
C75 0.0202(10) 0.0188(10) 0.0645(16) 0.0117(11) 0.0064(10) 0.0007(9)
C76 0.0203(10) 0.0150(10) 0.087(2) -0.0005(12) -0.0018(12) -0.0004(9)
C77 0.0244(11) 0.0242(12) 0.0622(17) -0.0189(12) -0.0053(11) 0.0032(9)
C78 0.0201(10) 0.0254(11) 0.0379(12) -0.0120(9) 0.0022(9) 0.0013(9)
C79 0.0185(9) 0.0208(9) 0.0143(8) -0.0015(7) 0.0048(7) 0.0030(7)
C80 0.0200(9) 0.0236(10) 0.0156(8) -0.0019(7) 0.0062(7) 0.0022(8)
C81 0.0326(11) 0.0244(10) 0.0195(9) 0.0015(8) 0.0128(8) 0.0039(9)
C82 0.0311(11) 0.0366(12) 0.0193(9) 0.0069(9) 0.0084(8) 0.0125(10)
C83 0.0228(10) 0.0419(13) 0.0172(9) 0.0003(9) 0.0032(7) 0.0075(9)
C84 0.0202(9) 0.0277(10) 0.0178(9) -0.0011(8) 0.0055(7) 0.0021(8)
C85 0.0184(8) 0.0191(9) 0.0150(8) -0.0003(7) 0.0083(7) 0.0037(7)
C86 0.0153(8) 0.0223(9) 0.0159(8) 0.0025(7) 0.0062(7) 0.0010(7)
C87 0.0206(9) 0.0212(9) 0.0209(9) 0.0032(8) 0.0086(7) -0.0006(8)
C88 0.0208(9) 0.0223(9) 0.0174(9) 0.0044(7) 0.0063(7) 0.0040(8)
C89 0.0174(8) 0.0265(10) 0.0164(8) -0.0021(7) 0.0037(7) 0.0035(8)
C90 0.0186(9) 0.0213(9) 0.0179(8) -0.0020(7) 0.0051(7) -0.0002(7)
C91 0.0168(8) 0.0205(9) 0.0181(8) 0.0002(7) 0.0055(7) -0.0005(7)
C92 0.0158(8) 0.0182(9) 0.0195(8) 0.0004(7) 0.0054(7) -0.0016(7)
C93 0.0228(9) 0.0167(9) 0.0207(9) 0.0016(7) 0.0082(7) 0.0034(7)
C94 0.0215(9) 0.0141(8) 0.0192(9) 0.0000(7) 0.0072(7) 0.0000(7)
C95 0.0174(8) 0.0152(8) 0.0172(8) 0.0007(7) 0.0041(7) -0.0014(7)
C96 0.0158(8) 0.0155(8) 0.0164(8) 0.0014(7) 0.0034(7) 0.0008(7)
C97 0.0172(8) 0.0146(8) 0.0200(8) -0.0020(7) 0.0065(7) -0.0013(7)
C98 0.0200(9) 0.0177(9) 0.0204(9) 0.0012(7) 0.0060(7) -0.0008(7)
C99 0.0174(9) 0.0234(10) 0.0263(10) -0.0017(8) 0.0044(8) 0.0008(8)
C100 0.0203(9) 0.0231(10) 0.0283(10) -0.0048(8) 0.0108(8) -0.0051(8)
C101 0.0265(10) 0.0226(10) 0.0246(10) 0.0003(8) 0.0122(8) -0.0032(8)
C102 0.0225(9) 0.0188(9) 0.0208(9) 0.0021(7) 0.0061(7) 0.0000(7)
C103 0.0213(9) 0.0156(9) 0.0165(8) 0.0013(7) 0.0039(7) -0.0015(7)
C104 0.0221(9) 0.0187(9) 0.0204(9) 0.0010(7) 0.0033(7) 0.0003(8)
C105 0.0207(9) 0.0257(10) 0.0238(9) 0.0031(8) -0.0023(7) -0.0020(8)
C106 0.0354(11) 0.0268(11) 0.0191(9) -0.0002(8) -0.0006(8) -0.0076(9)
C107 0.0369(11) 0.0252(10) 0.0199(9) -0.0025(8) 0.0096(8) -0.0038(9)
C108 0.0231(9) 0.0219(10) 0.0203(9) 0.0006(8) 0.0071(7) -0.0008(8)
C109 0.0134(8) 0.0153(9) 0.0243(9) -0.0002(7) 0.0042(7) -0.0009(7)
C110 0.0223(10) 0.0210(10) 0.0262(10) 0.0006(8) 0.0043(8) 0.0009(8)
C111 0.0255(10) 0.0192(10) 0.0427(13) 0.0048(9) 0.0021(9) 0.0056(9)
C112 0.0237(10) 0.0183(10) 0.0506(14) -0.0078(10) 0.0105(10) 0.0003(8)
C113 0.0256(10) 0.0228(10) 0.0364(11) -0.0109(9) 0.0127(9) -0.0041(8)
C114 0.0203(9) 0.0181(9) 0.0260(10) -0.0018(8) 0.0077(8) -0.0018(8)
C115 0.0187(8) 0.0184(9) 0.0144(8) 0.0028(7) 0.0057(7) -0.0003(7)
C116 0.0151(8) 0.0227(9) 0.0160(8) 0.0023(7) 0.0052(7) 0.0002(7)
C117 0.0219(9) 0.0226(10) 0.0187(9) 0.0001(7) 0.0080(7) 0.0013(8)
C118 0.0233(10) 0.0256(10) 0.0184(9) -0.0012(8) 0.0060(8) -0.0054(8)
C119 0.0151(8) 0.0269(10) 0.0210(9) 0.0062(8) 0.0037(7) -0.0015(8)
C120 0.0178(9) 0.0231(10) 0.0201(9) 0.0059(7) 0.0052(7) 0.0034(7)
C121 0.0243(10) 0.0329(12) 0.0382(12) -0.0007(10) 0.0061(9) -0.0004(9)
C122 0.0263(11) 0.0303(12) 0.0403(13) -0.0037(10) 0.0041(9) 0.0024(9)
C123 0.0396(13) 0.0358(13) 0.0395(13) 0.0057(11) 0.0152(11) -0.0025(11)
C124 0.0539(16) 0.0351(14) 0.0339(12) 0.0026(11) 0.0092(11) 0.0095(12)

loop_
_atom_type_symbol
_atom_type_description
_atom_type_scat_dispersion_real
_atom_type_scat_dispersion_imag
_atom_type_scat_source
C C 0.0033 0.0000 'International Tables Vol C Tables 4.2.6.8 and 6.1.1.4'
H H 0.0000 0.0000 'International Tables Vol C Tables 4.2.6.8 and 6.1.1.4'
N N 0.0061 0.0000 'International Tables Vol C Tables 4.2.6.8 and 6.1.1.4'
O O 0.0106 0.0000 'International Tables Vol C Tables 4.2.6.8 and 6.1.1.4'

loop_
_geom_angle_atom_site_label_1
_geom_angle_atom_site_label_2
_geom_angle_atom_site_label_3
_geom_angle
C123 O9 C121 112.55(19)
C25 N1 C2 107.89(15)
C25 N1 C3 119.75(15)
C2 N1 C3 110.30(14)
C5 N2 C4 61.15(13)
C5 N2 C6 118.86(14)
C4 N2 C6 120.38(15)
C55 N3 C32 108.33(15)
C55 N3 C33 121.69(16)
C32 N3 C33 110.05(15)
C35 N4 C34 61.23(13)
C35 N4 C36 118.27(14)
C34 N4 C36 119.44(15)
C85 N5 C62 108.03(15)
C85 N5 C63 118.99(15)
C62 N5 C63 110.46(14)
C65 N6 C64 60.79(13)
C65 N6 C66 118.88(14)
C64 N6 C66 119.01(15)
C115 N7 C92 108.21(15)
C115 N7 C93 121.16(16)
C92 N7 C93 110.11(14)
C95 N8 C94 61.17(12)
C95 N8 C96 119.19(14)
C94 N8 C96 119.98(15)
O1 C1 C26 130.71(18)
O1 C1 C2 123.00(17)
C26 C1 C2 106.28(15)
O2 C2 N1 114.07(16)
O2 C2 C5 106.22(15)
N1 C2 C5 104.09(15)
O2 C2 C1 112.99(15)
N1 C2 C1 104.06(14)
C5 C2 C1 115.29(16)
N1 C3 C4 104.15(15)
N2 C4 C5 59.15(12)
N2 C4 C3 111.58(16)
C5 C4 C3 108.31(15)
N2 C5 C4 59.70(12)
N2 C5 C2 113.67(15)
C4 C5 C2 107.25(15)
N2 C6 C19 111.97(15)
N2 C6 C7 107.24(14)
C19 C6 C7 110.92(15)
N2 C6 C13 106.46(14)
C19 C6 C13 113.19(15)
C7 C6 C13 106.69(15)
C8 C7 C12 118.58(17)
C8 C7 C6 122.00(16)
C12 C7 C6 119.36(16)
C9 C8 C7 120.27(18)
C10 C9 C8 120.62(18)
C9 C10 C11 119.51(18)
C12 C11 C10 120.03(18)
C11 C12 C7 120.95(17)
C14 C13 C18 118.11(18)
C14 C13 C6 119.95(17)
C18 C13 C6 121.84(16)
C13 C14 C15 121.13(19)
C16 C15 C14 120.07(19)
C15 C16 C17 119.16(19)
C18 C17 C16 120.71(19)
C17 C18 C13 120.76(18)
C24 C19 C20 117.78(17)
C24 C19 C6 121.62(17)
C20 C19 C6 120.26(16)
C21 C20 C19 121.19(18)
C22 C21 C20 120.4(2)
C23 C22 C21 119.25(19)
C22 C23 C24 120.4(2)
C23 C24 C19 120.95(19)
N1 C25 C30 126.71(18)
N1 C25 C26 112.88(16)
C30 C25 C26 120.39(18)
C27 C26 C25 121.27(17)
C27 C26 C1 131.54(18)
C25 C26 C1 107.05(16)
C28 C27 C26 118.14(19)
C27 C28 C29 120.37(19)
C30 C29 C28 121.95(18)
C29 C30 C25 117.89(18)
O3 C31 C56 129.95(18)
O3 C31 C32 123.12(17)
C56 C31 C32 106.93(16)
O4 C32 N3 114.63(16)
O4 C32 C35 104.76(15)
N3 C32 C35 104.69(15)
O4 C32 C31 113.50(15)
N3 C32 C31 103.99(15)
C35 C32 C31 115.24(16)
N3 C33 C34 104.24(15)
N4 C34 C35 59.26(12)
N4 C34 C33 111.68(17)
C35 C34 C33 108.20(16)
N4 C35 C34 59.50(12)
N4 C35 C32 114.31(15)
C34 C35 C32 107.31(16)
N4 C36 C37 112.48(15)
N4 C36 C43 106.88(14)
C37 C36 C43 111.50(15)
N4 C36 C49 106.05(14)
C37 C36 C49 111.43(15)
C43 C36 C49 108.20(15)
C42 C37 C38 117.94(17)
C42 C37 C36 119.98(17)
C38 C37 C36 121.83(17)
C39 C38 C37 120.75(19)
C40 C39 C38 120.3(2)
C39 C40 C41 119.66(19)
C42 C41 C40 120.03(19)
C41 C42 C37 121.26(19)
C44 C43 C48 117.92(18)
C44 C43 C36 122.18(17)
C48 C43 C36 119.86(17)
C43 C44 C45 120.71(19)
C46 C45 C44 120.5(2)
C45 C46 C47 119.4(2)
C46 C47 C48 120.4(2)
C47 C48 C43 121.1(2)
C50 C49 C54 117.75(19)
C50 C49 C36 121.32(17)
C54 C49 C36 120.91(17)
C49 C50 C51 121.3(2)
C52 C51 C50 120.3(2)
C53 C52 C51 119.2(2)
C52 C53 C54 120.5(2)
C53 C54 C49 121.0(2)
N3 C55 C60 127.63(18)
N3 C55 C56 112.49(16)
C60 C55 C56 119.85(18)
C57 C56 C55 121.89(17)
C57 C56 C31 130.87(18)
C55 C56 C31 107.22(17)
C58 C57 C56 118.17(19)
C57 C58 C59 119.77(19)
C60 C59 C58 122.75(18)
C59 C60 C55 117.57(19)
O5 C61 C86 130.48(19)
O5 C61 C62 123.04(17)
C86 C61 C62 106.48(16)
O6 C62 N5 113.81(16)
O6 C62 C65 107.57(15)
N5 C62 C65 104.49(15)
O6 C62 C61 111.79(15)
N5 C62 C61 104.00(14)
C65 C62 C61 115.10(16)
N5 C63 C64 104.19(15)
N6 C64 C65 59.40(12)
N6 C64 C63 112.57(16)
C65 C64 C63 108.64(15)
N6 C65 C64 59.81(11)
N6 C65 C62 113.08(15)
C64 C65 C62 107.13(15)
N6 C66 C79 111.71(15)
N6 C66 C73 107.44(15)
C79 C66 C73 112.88(15)
N6 C66 C67 106.57(14)
C79 C66 C67 112.31(15)
C73 C66 C67 105.48(15)
C68 C67 C72 118.42(17)
C68 C67 C66 122.03(16)
C72 C67 C66 119.38(16)
C67 C68 C69 120.64(17)
C70 C69 C68 120.56(18)
C69 C70 C71 119.24(18)
C72 C71 C70 120.26(18)
C71 C72 C67 120.85(18)
C74 C73 C78 118.6(2)
C74 C73 C66 120.03(18)
C78 C73 C66 121.21(19)
C73 C74 C75 120.6(2)
C76 C75 C74 120.4(3)
C75 C76 C77 119.7(2)
C76 C77 C78 120.3(2)
C77 C78 C73 120.4(3)
C80 C79 C84 117.79(18)
C80 C79 C66 120.73(16)
C84 C79 C66 120.99(17)
C81 C80 C79 121.09(18)
C82 C81 C80 120.4(2)
C83 C82 C81 119.2(2)
C82 C83 C84 120.6(2)
C83 C84 C79 120.8(2)
N5 C85 C86 112.87(16)
N5 C85 C90 126.47(18)
C86 C85 C90 120.65(18)
C87 C86 C85 121.33(17)
C87 C86 C61 131.42(19)
C85 C86 C61 107.13(17)
C88 C87 C86 118.16(19)
C87 C88 C89 120.13(18)
C90 C89 C88 122.20(18)
C89 C90 C85 117.52(18)
O7 C91 C116 130.37(19)
O7 C91 C92 122.87(17)
C116 C91 C92 106.76(16)
O8 C92 N7 114.07(16)
O8 C92 C95 104.94(15)
N7 C92 C95 104.27(14)
O8 C92 C91 113.56(15)
N7 C92 C91 103.69(15)
C95 C92 C91 116.24(16)
N7 C93 C94 104.11(15)
N8 C94 C95 58.99(12)
N8 C94 C93 111.67(16)
C95 C94 C93 108.26(15)
N8 C95 C94 59.84(12)
N8 C95 C92 113.33(15)
C94 C95 C92 107.17(15)
N8 C96 C97 106.57(14)
N8 C96 C109 106.14(14)
C97 C96 C109 108.10(15)
N8 C96 C103 112.64(15)
C97 C96 C103 111.06(15)
C109 C96 C103 112.01(15)
C98 C97 C102 118.22(17)
C98 C97 C96 122.47(17)
C102 C97 C96 119.28(17)
C97 C98 C99 120.85(18)
C100 C99 C98 120.22(19)
C99 C100 C101 119.34(18)
C102 C101 C100 120.48(19)
C101 C102 C97 120.87(18)
C108 C103 C104 118.00(18)
C108 C103 C96 121.40(17)
C104 C103 C96 120.46(17)
C105 C104 C103 120.97(19)
C106 C105 C104 120.25(19)
C105 C106 C107 119.57(19)
C106 C107 C108 120.2(2)
C103 C108 C107 121.02(19)
C114 C109 C110 117.84(18)
C114 C109 C96 120.70(17)
C110 C109 C96 121.41(17)
C111 C110 C109 120.7(2)
C112 C111 C110 120.7(2)
C113 C112 C111 119.1(2)
C112 C113 C114 120.5(2)
C109 C114 C113 121.0(2)
N7 C115 C120 127.19(18)
N7 C115 C116 112.55(16)
C120 C115 C116 120.21(18)
C117 C116 C115 121.49(17)
C117 C116 C91 131.33(18)
C115 C116 C91 107.17(17)
C118 C117 C116 118.16(19)
C117 C118 C119 120.17(19)
C120 C119 C118 122.46(18)
C119 C120 C115 117.50(18)
O9 C121 C122 108.13(19)
O9 C123 C124 108.2(2)

loop_
_geom_bond_atom_site_label_1
_geom_bond_atom_site_label_2
_geom_bond_distance
O1 C1 1.219(2)
O2 C2 1.398(2)
O3 C31 1.225(2)
O4 C32 1.395(2)
O5 C61 1.224(2)
O6 C62 1.403(2)
O7 C91 1.223(2)
O8 C92 1.396(2)
O9 C123 1.405(3)
O9 C121 1.420(3)
N1 C25 1.395(2)
N1 C2 1.472(2)
N1 C3 1.476(2)
N2 C5 1.462(2)
N2 C4 1.470(2)
N2 C6 1.494(2)
N3 C55 1.393(3)
N3 C32 1.469(2)
N3 C33 1.482(2)
N4 C35 1.462(2)
N4 C34 1.466(2)
N4 C36 1.496(2)
N5 C85 1.392(2)
N5 C62 1.472(2)
N5 C63 1.476(2)
N6 C65 1.468(2)
N6 C64 1.474(2)
N6 C66 1.494(2)
N7 C115 1.388(2)
N7 C92 1.473(2)
N7 C93 1.477(2)
N8 C95 1.459(2)
N8 C94 1.472(2)
N8 C96 1.497(2)
C1 C26 1.466(2)
C1 C2 1.549(3)
C2 C5 1.522(2)
C3 C4 1.514(3)
C4 C5 1.491(3)
C6 C19 1.533(2)
C6 C7 1.540(2)
C6 C13 1.544(3)
C7 C8 1.396(3)
C7 C12 1.397(3)
C8 C9 1.392(3)
C9 C10 1.383(3)
C10 C11 1.392(3)
C11 C12 1.385(3)
C13 C14 1.396(3)
C13 C18 1.396(3)
C14 C15 1.397(3)
C15 C16 1.388(3)
C16 C17 1.390(3)
C17 C18 1.390(3)
C19 C24 1.398(3)
C19 C20 1.400(3)
C20 C21 1.389(3)
C21 C22 1.389(3)
C22 C23 1.386(3)
C23 C24 1.395(3)
C25 C30 1.398(3)
C25 C26 1.404(3)
C26 C27 1.396(3)
C27 C28 1.388(3)
C28 C29 1.402(3)
C29 C30 1.383(3)
C31 C56 1.451(3)
C31 C32 1.540(3)
C32 C35 1.516(3)
C33 C34 1.518(3)
C34 C35 1.491(3)
C36 C37 1.541(3)
C36 C43 1.541(3)
C36 C49 1.545(3)
C37 C42 1.400(3)
C37 C38 1.400(3)
C38 C39 1.392(3)
C39 C40 1.385(3)
C40 C41 1.388(3)
C41 C42 1.387(3)
C43 C44 1.393(3)
C43 C48 1.399(3)
C44 C45 1.400(3)
C45 C46 1.377(3)
C46 C47 1.385(3)
C47 C48 1.389(3)
C49 C50 1.386(3)
C49 C54 1.401(3)
C50 C51 1.397(3)
C51 C52 1.383(3)
C52 C53 1.383(3)
C53 C54 1.389(3)
C55 C60 1.395(3)
C55 C56 1.405(3)
C56 C57 1.400(3)
C57 C58 1.381(3)
C58 C59 1.401(3)
C59 C60 1.390(3)
C61 C86 1.463(3)
C61 C62 1.541(3)
C62 C65 1.524(2)
C63 C64 1.513(3)
C64 C65 1.489(3)
C66 C79 1.535(3)
C66 C73 1.542(3)
C66 C67 1.545(2)
C67 C68 1.392(3)
C67 C72 1.401(3)
C68 C69 1.395(3)
C69 C70 1.384(3)
C70 C71 1.394(3)
C71 C72 1.387(3)
C73 C74 1.391(3)
C73 C78 1.401(3)
C74 C75 1.393(3)
C75 C76 1.377(4)
C76 C77 1.388(4)
C77 C78 1.390(3)
C79 C80 1.400(3)
C79 C84 1.404(3)
C80 C81 1.392(3)
C81 C82 1.390(3)
C82 C83 1.385(3)
C83 C84 1.395(3)
C85 C86 1.398(3)
C85 C90 1.400(3)
C86 C87 1.398(3)
C87 C88 1.387(3)
C88 C89 1.405(3)
C89 C90 1.384(3)
C91 C116 1.453(3)
C91 C92 1.543(3)
C92 C95 1.524(3)
C93 C94 1.519(3)
C94 C95 1.491(3)
C96 C97 1.539(3)
C96 C109 1.541(3)
C96 C103 1.542(3)
C97 C98 1.391(3)
C97 C102 1.402(3)
C98 C99 1.399(3)
C99 C100 1.387(3)
C100 C101 1.388(3)
C101 C102 1.386(3)
C103 C108 1.393(3)
C103 C104 1.403(3)
C104 C105 1.391(3)
C105 C106 1.383(3)
C106 C107 1.391(3)
C107 C108 1.393(3)
C109 C114 1.393(3)
C109 C110 1.401(3)
C110 C111 1.391(3)
C111 C112 1.384(3)
C112 C113 1.380(3)
C113 C114 1.396(3)
C115 C120 1.396(3)
C115 C116 1.405(3)
C116 C117 1.399(3)
C117 C118 1.379(3)
C118 C119 1.401(3)
C119 C120 1.387(3)
C121 C122 1.503(4)
C123 C124 1.507(4)

loop_
_geom_hbond_atom_site_label_D
_geom_hbond_atom_site_label_H
_geom_hbond_atom_site_label_A
_geom_hbond_distance_DH
_geom_hbond_distance_HA
_geom_hbond_distance_DA
_geom_hbond_angle_DHA
_geom_hbond_site_symmetry_A
O2 H2 O3 0.82(3) 1.92(3) 2.716(2) 163(3) 1_566
O4 H4 O1 0.86(3) 1.98(3) 2.741(2) 147(3) 1_554
O6 H6 O7 0.86(4) 1.86(4) 2.714(2) 170(3) 1_545
O8 H8 O5 0.86(3) 1.90(3) 2.713(2) 157(3) .
